data_2009081
loop_
_publ_author_name
'White, Jonathan M.'

_publ_section_title
;
 Trimethylgermylethyl <i>p</i>-nitrobenzoate
;
_journal_issue 10
_journal_name_full 'Acta Crystallographica Section C'
_journal_page_first 1660
_journal_page_last 1662
_journal_paper_doi 10.1107/S0108270199007258
_journal_volume 55
_journal_year 1999
_chemical_formula_iupac '[Ge (C1 H3)3 (C9 H8 N1 O4)]'
_chemical_formula_sum 'C12 H17 Ge N O4'
_chemical_formula_weight 311.88
_chemical_melting_point .59E-58
_chemical_name_systematic
;
2-trimethylgermylethyl p-nitrobenzoate
;
_space_group_IT_number 15
_symmetry_cell_setting monoclinic
_symmetry_space_group_name_Hall '-C 2yc'
_symmetry_space_group_name_H-M 'C 1 2/c 1'
_audit_creation_method SHELXL
_cell_angle_alpha 90.00
_cell_angle_beta 96.920(10)
_cell_angle_gamma 90.00
_cell_formula_units_Z 8
_cell_length_a 12.670(2)
_cell_length_b 7.3680(10)
_cell_length_c 29.704(5)
_cell_measurement_reflns_used 25
_cell_measurement_temperature 130.00(10)
_cell_measurement_theta_max 30
_cell_measurement_theta_min 25
_cell_volume 2752.7(7)
_computing_data_collection 'CAD-4 Software (Enraf-Nonius, 1989)'
_computing_data_reduction 'Process_data (Gable et al., 1994)'
_computing_molecular_graphics 'ZORTEP (Zsolnai, 1994)'
_computing_structure_refinement 'SHELXL97 (Sheldrick, 1997)'
_computing_structure_solution 'SHELXS86 (Sheldrick, 1990)'
_diffrn_ambient_temperature 130.0(10)
_diffrn_measurement_device 'Enraf-Nonius CAD-4S'
_diffrn_measurement_method \q2\q
_diffrn_radiation_monochromator graphite
_diffrn_radiation_source 'fine-focus sealed tube'
_diffrn_radiation_type CuK\a
_diffrn_radiation_wavelength 1.54180
_diffrn_reflns_av_R_equivalents 0.014
_diffrn_reflns_av_sigmaI/netI 0.0116
_diffrn_reflns_limit_h_max 14
_diffrn_reflns_limit_h_min -14
_diffrn_reflns_limit_k_max 8
_diffrn_reflns_limit_k_min 0
_diffrn_reflns_limit_l_max 34
_diffrn_reflns_limit_l_min 0
_diffrn_reflns_number 3575
_diffrn_reflns_theta_max 63.98
_diffrn_reflns_theta_min 3.00
_diffrn_standards_decay_% insignificant
_diffrn_standards_interval_time 160
_diffrn_standards_number 3
_exptl_absorpt_coefficient_mu 3.101
_exptl_absorpt_correction_T_max 0.94
_exptl_absorpt_correction_T_min 0.52
_exptl_absorpt_correction_type 'Gaussian (Sheldrick, 1976)'
_exptl_crystal_colour Colourless
_exptl_crystal_density_diffrn 1.505
_exptl_crystal_description Plate
_exptl_crystal_F_000 1280
_exptl_crystal_size_max 0.320
_exptl_crystal_size_mid 0.250
_exptl_crystal_size_min 0.018
_refine_diff_density_max 0.663
_refine_diff_density_min -0.444
_refine_ls_extinction_coef 0.00006(3)
_refine_ls_extinction_method SHELXL97
_refine_ls_goodness_of_fit_all 0.977
_refine_ls_goodness_of_fit_obs 0.992
_refine_ls_hydrogen_treatment refxyz
_refine_ls_matrix_type full
_refine_ls_number_parameters 232
_refine_ls_number_reflns 2248
_refine_ls_number_restraints 0
_refine_ls_restrained_S_all 1.008
_refine_ls_restrained_S_obs 0.992
_refine_ls_R_factor_all 0.032
_refine_ls_R_factor_obs .030
_refine_ls_shift/esd_max 0.002
_refine_ls_shift/esd_mean 0.000
_refine_ls_structure_factor_coef Fsqd
_refine_ls_weighting_details 'w = 1/[\s^2^(Fo^2^)+(0.0605P)^2^+5.0898P] where P = (Fo^2^+2Fc^2^)/3'
_refine_ls_weighting_scheme calc
_refine_ls_wR_factor_all 0.085
_refine_ls_wR_factor_obs .081
_reflns_number_observed 2113
_reflns_number_total 2251
_reflns_observed_criterion I>2\s(I)
_cod_data_source_file ta1258.cif
_cod_data_source_block jmwget
_cod_depositor_comments
;
The following automatic conversions were performed:
'_symmetry_cell_setting' value 'Monoclinic' changed to 'monoclinic'
according to '/home/saulius/struct/CIF-dictionaries/cif_core.dic'
dictionary named 'cif_core.dic' version 2.4.1 from 2010-06-29.

Automatic conversion script
Id: cif_fix_enum 1527 2010-12-29 10:47:43Z saulius 

The following automatic conversions were performed:

'_symmetry_cell_setting' value 'Monoclinic' changed to 'monoclinic'
according to /home/saulius/struct/CIF-dictionaries/cif_core.dic
dictionary named 'cif_core.dic' version 2.4.1 from 2010-06-29.

Automatic conversion script
Id: cif_fix_values 1715 2011-07-08 13:25:40Z adriana 

The following automatic conversions were performed:

'_refine_ls_weighting_scheme' value 'calc w =
1/[\s^2^(Fo^2^)+(0.0605P)^2^+5.0898P] where P = (Fo^2^+2Fc^2^)/3' was
changed to 'calc'. New tag '_refine_ls_weighting_details' was
created. The value of the new tag was set to 'w =
1/[\s^2^(Fo^2^)+(0.0605P)^2^+5.0898P] where P = (Fo^2^+2Fc^2^)/3'.

Automatic conversion script
Id: cif_fix_values 3143 2015-03-26 13:38:13Z robertas 
;
_cod_original_sg_symbol_H-M 'C 2/c'
_cod_database_code 2009081
_cod_database_fobs_code 2009081

loop_
_symmetry_equiv_pos_as_xyz
'x, y, z'
'-x, y, -z+1/2'
'x+1/2, y+1/2, z'
'-x+1/2, y+1/2, -z+1/2'
'-x, -y, -z'
'x, -y, z-1/2'
'-x+1/2, -y+1/2, -z'
'x+1/2, -y+1/2, z-1/2'

loop_
_atom_site_aniso_label
_atom_site_aniso_U_11
_atom_site_aniso_U_22
_atom_site_aniso_U_33
_atom_site_aniso_U_12
_atom_site_aniso_U_13
_atom_site_aniso_U_23
Ge1 .0184(2) .0183(2) .0225(2) -.00231(10) .00327(12) .00009(10)
O1 .0181(8) .0248(9) .0265(9) -.0061(7) .0020(7) -.0015(7)
O2 .0191(9) .0220(9) .0386(10) -.0049(7) -.0026(7) -.0026(8)
O3 .0399(11) .0311(10) .0237(10) -.0022(9) -.0015(8) -.0035(7)
O4 .0267(10) .0365(11) .0325(10) -.0069(8) .0014(8) .0004(8)
N1 .0260(11) .0165(10) .0261(11) .0025(9) -.0015(9) .0013(8)
C1 .0226(13) .0217(14) .0297(13) -.0007(10) .0071(10) -.0008(10)
C2 .0176(13) .0240(15) .0312(14) -.0052(10) .0045(10) .0020(10)
C3 .032(2) .037(2) .0282(14) .0024(13) .0026(12) -.0002(12)
C4 .0283(15) .033(2) .039(2) -.0083(13) .0032(12) .0077(13)
C5 .0286(15) .032(2) .043(2) .0028(13) .0064(13) -.0076(13)
C6 .0153(11) .0131(11) .0302(13) .0025(9) -.0037(9) -.0002(9)
C7 .0172(12) .0098(11) .0296(13) .0035(9) -.0040(10) -.0014(9)
C8 .0174(12) .0143(12) .0235(13) .0015(9) -.0049(10) -.0021(9)
C9 .0160(12) .0144(11) .0276(12) -.0002(9) -.0043(9) -.0021(9)
C10 .0218(12) .0115(11) .0243(12) .0045(9) -.0002(10) -.0005(8)
C11 .0229(13) .0132(12) .0280(13) .0016(9) -.0079(11) -.0031(9)
C12 .0172(12) .0130(11) .0309(13) .0000(9) -.0056(10) -.0004(10)

loop_
_atom_site_label
_atom_site_fract_x
_atom_site_fract_y
_atom_site_fract_z
_atom_site_U_iso_or_equiv
_atom_site_thermal_displace_type
_atom_site_calc_flag
_atom_site_refinement_flags
_atom_site_occupancy
_atom_site_disorder_group
_atom_site_type_symbol
Ge1 .81265(2) .03548(4) .193899(9) .01970(14) Uani d . 1 . Ge
O1 .67197(14) .0048(2) .09913(6) .0232(4) Uani d . 1 . O
O2 .55545(13) -.1626(2) .05348(6) .0270(4) Uani d . 1 . O
O3 .8539(2) .0172(3) -.12158(6) .0320(5) Uani d . 1 . O
O4 .97205(14) .1528(3) -.07471(6) .0321(4) Uani d . 1 . O
N1 .8871(2) .0718(3) -.08360(7) .0232(5) Uani d . 1 . N
C1 .6583(2) .0622(4) .17784(9) .0243(5) Uani d . 1 . C
H1A .642(2) .184(4) .1735(8) .019(6) Uiso d . 1 . H
H1B .622(2) .027(4) .2041(10) .025(7) Uiso d . 1 . H
C2 .6104(2) -.0394(4) .13627(9) .0241(6) Uani d . 1 . C
H2A .543(2) -.004(4) .1267(9) .016(6) Uiso d . 1 . H
H2B .613(2) -.156(5) .1412(9) .026(7) Uiso d . 1 . H
C3 .8413(3) .0482(4) .25968(10) .0324(6) Uani d . 1 . C
H3A .909(3) .020(5) .2688(13) .048(10) Uiso d . 1 . H
H3B .798(4) -.049(6) .2739(16) .083(15) Uiso d . 1 . H
H3C .829(3) .160(6) .2696(13) .064(12) Uiso d . 1 . H
C4 .8857(2) .2337(4) .16774(11) .0335(6) Uani d . 1 . C
H4A .881(3) .230(6) .1382(16) .073(13) Uiso d . 1 . H
H4B .943(4) .260(7) .1850(16) .092(16) Uiso d . 1 . H
H4C .860(4) .347(8) .1726(15) .083(15) Uiso d . 1 . H
C5 .8640(2) -.1941(4) .17262(11) .0345(6) Uani d . 1 . C
H5A .814(3) -.285(6) .1741(14) .072(13) Uiso d . 1 . H
H5B .929(4) -.219(6) .1876(14) .071(13) Uiso d . 1 . H
H5C .884(3) -.189(6) .1423(14) .069(12) Uiso d . 1 . H
C6 .6349(2) -.0694(3) .05909(8) .0201(5) Uani d . 1 . C
C7 .7019(2) -.0266(3) .02267(9) .0194(5) Uani d . 1 . C
C8 .8030(2) .0508(3) .03192(8) .0190(5) Uani d . 1 . C
H8 .826(2) .078(4) .0596(10) .021(7) Uiso d . 1 . H
C9 .8638(2) .0846(3) -.00253(8) .0199(5) Uani d . 1 . C
H9 .929(2) .127(4) .0022(8) .014(6) Uiso d . 1 . H
C10 .8222(2) .0407(3) -.04652(8) .0194(5) Uani d . 1 . C
C11 .7216(2) -.0347(3) -.05688(9) .0223(5) Uani d . 1 . C
H11 .697(2) -.064(4) -.0863(10) .024(7) Uiso d . 1 . H
C12 .6621(2) -.0676(3) -.02202(9) .0210(5) Uani d . 1 . C
H12 .596(2) -.116(4) -.0258(8) .018(6) Uiso d . 1 . H

loop_
_atom_type_symbol
_atom_type_description
_atom_type_scat_dispersion_real
_atom_type_scat_dispersion_imag
_atom_type_scat_source
C C 0.0181 0.0091 'International Tables Vol C Tables 4.2.6.8 and 6.1.1.4'
H H 0.0000 0.0000 'International Tables Vol C Tables 4.2.6.8 and 6.1.1.4'
N N 0.0311 0.0180 'International Tables Vol C Tables 4.2.6.8 and 6.1.1.4'
O O 0.0492 0.0322 'International Tables Vol C Tables 4.2.6.8 and 6.1.1.4'
Ge Ge -1.0885 0.8855 'International Tables Vol C Tables 4.2.6.8 and 6.1.1.4'

loop_
_geom_angle_atom_site_label_1
_geom_angle_atom_site_label_2
_geom_angle_atom_site_label_3
_geom_angle
_geom_angle_publ_flag
C4 Ge1 C5 109.27(14) y
C4 Ge1 C3 108.99(14) y
C5 Ge1 C3 109.79(14) y
C4 Ge1 C1 109.61(12) y
C5 Ge1 C1 111.74(12) y
C3 Ge1 C1 107.38(12) y
C6 O1 C2 114.6(2) ?
O3 N1 O4 123.5(2) ?
O3 N1 C10 118.6(2) ?
O4 N1 C10 117.9(2) ?
C2 C1 Ge1 116.1(2) y
C2 C1 H1A 107.9(16) ?
Ge1 C1 H1A 109.1(16) ?
C2 C1 H1B 109.6(17) ?
Ge1 C1 H1B 109.1(17) ?
H1A C1 H1B 104.(2) ?
O1 C2 C1 107.9(2) y
O1 C2 H2A 105.7(17) ?
C1 C2 H2A 112.7(17) ?
O1 C2 H2B 109.6(19) ?
C1 C2 H2B 110.5(19) ?
H2A C2 H2B 110.(3) ?
Ge1 C3 H3A 111.(2) ?
Ge1 C3 H3B 110.(3) ?
H3A C3 H3B 105.(3) ?
Ge1 C3 H3C 111.(3) ?
H3A C3 H3C 108.(3) ?
H3B C3 H3C 113.(4) ?
Ge1 C4 H4A 114.(3) ?
Ge1 C4 H4B 110.(3) ?
H4A C4 H4B 124.(4) ?
Ge1 C4 H4C 115.(3) ?
H4A C4 H4C 102.(4) ?
H4B C4 H4C 89.(4) ?
Ge1 C5 H5A 111.(3) ?
Ge1 C5 H5B 110.(3) ?
H5A C5 H5B 115.(4) ?
Ge1 C5 H5C 114.(3) ?
H5A C5 H5C 109.(4) ?
H5B C5 H5C 98.(3) ?
O2 C6 O1 123.2(2) ?
O2 C6 C7 123.8(2) ?
O1 C6 C7 112.9(2) ?
C12 C7 C8 119.5(2) ?
C12 C7 C6 118.3(2) ?
C8 C7 C6 122.2(2) ?
C9 C8 C7 120.6(2) ?
C9 C8 H8 120.5(19) ?
C7 C8 H8 118.9(19) ?
C8 C9 C10 118.4(2) ?
C8 C9 H9 123.2(16) ?
C10 C9 H9 118.4(16) ?
C9 C10 C11 122.4(2) ?
C9 C10 N1 119.1(2) ?
C11 C10 N1 118.5(2) ?
C12 C11 C10 118.4(2) ?
C12 C11 H11 121.1(18) ?
C10 C11 H11 120.5(18) ?
C11 C12 C7 120.7(2) ?
C11 C12 H12 124.0(16) ?
C7 C12 H12 115.3(16) ?

loop_
_geom_bond_atom_site_label_1
_geom_bond_atom_site_label_2
_geom_bond_site_symmetry_2
_geom_bond_distance
_geom_bond_publ_flag
Ge1 C4 . 1.941(3) y
Ge1 C5 . 1.945(3) y
Ge1 C3 . 1.946(3) y
Ge1 C1 . 1.966(3) y
O1 C6 . 1.341(3) ?
O1 C2 . 1.463(3) y
O2 C6 . 1.214(3) ?
O3 N1 . 1.224(3) ?
O4 N1 . 1.231(3) ?
N1 C10 . 1.470(3) ?
C1 C2 . 1.508(4) y
C1 H1A . .93(3) ?
C1 H1B . .99(3) ?
C2 H2A . .91(3) ?
C2 H2B . .87(3) ?
C3 H3A . .89(4) ?
C3 H3B . 1.02(5) ?
C3 H3C . .89(4) ?
C4 H4A . .87(4) ?
C4 H4B . .86(5) ?
C4 H4C . .91(5) ?
C5 H5A . .92(5) ?
C5 H5B . .90(4) ?
C5 H5C . .96(4) ?
C6 C7 . 1.487(4) ?
C7 C12 . 1.395(4) ?
C7 C8 . 1.399(3) ?
C8 C9 . 1.376(4) ?
C8 H8 . .86(3) ?
C9 C10 . 1.387(3) ?
C9 H9 . .88(3) ?
C10 C11 . 1.390(4) ?
C11 C12 . 1.374(4) ?
C11 H11 . .92(3) ?
C12 H12 . .91(3) ?

loop_
_geom_torsion_atom_site_label_1
_geom_torsion_atom_site_label_2
_geom_torsion_atom_site_label_3
_geom_torsion_atom_site_label_4
_geom_torsion
_geom_torsion_publ_flag
C4 Ge1 C1 C2 94.3(2) y
C5 Ge1 C1 C2 -27.0(2) y
C3 Ge1 C1 C2 -147.5(2) y
C6 O1 C2 C1 -176.8(2) y
Ge1 C1 C2 O1 -51.2(3) y
C2 O1 C6 O2 1.6(3) ?
C2 O1 C6 C7 -177.9(2) ?
O2 C6 C7 C12 11.9(3) ?
O1 C6 C7 C12 -168.6(2) ?
O2 C6 C7 C8 -167.4(2) ?
O1 C6 C7 C8 12.1(3) ?
C12 C7 C8 C9 -0.9(3) ?
C6 C7 C8 C9 178.4(2) ?
C7 C8 C9 C10 0.3(3) ?
C8 C9 C10 C11 0.4(3) ?
C8 C9 C10 N1 -178.5(2) ?
O3 N1 C10 C9 173.3(2) ?
O4 N1 C10 C9 -7.2(3) ?
O3 N1 C10 C11 -5.7(3) ?
O4 N1 C10 C11 173.8(2) ?
C9 C10 C11 C12 -0.5(3) ?
N1 C10 C11 C12 178.5(2) ?
C10 C11 C12 C7 -0.1(3) ?
C8 C7 C12 C11 0.8(3) ?
C6 C7 C12 C11 -178.6(2) ?

loop_
_cod_related_entry_id
_cod_related_entry_database
_cod_related_entry_code
1 ChemSpider 24729976
